data_7703987
loop_
_publ_author_name
'Zhang, Pei-Lu'
'Hou, Xiao-Xiao'
'Liu, Mei-Rong'
'Huang, Fu-Ping'
'Qin, Xiu-Ying'

_publ_section_title
;
 Two novel chiral tetranucleate copper-based complexes: crystal
 structures, nanoparticles, and inhibiting angiogenesis and the growth of
 human breast cancer by regulating the VEGF/VEGFR2 signal pathway in
 vitro.
;
_journal_issue 18
_journal_name_full 'Dalton transactions (Cambridge, England : 2003)'
_journal_page_first 6043
_journal_page_last 6055
_journal_paper_doi 10.1039/d0dt00380h
_journal_volume 49
_journal_year 2020
_chemical_absolute_configuration ad
_chemical_formula_moiety 'C48 H52 Br4 Cl4 Cu4 N4 O8 S4, 2(H2 O)'
_chemical_formula_sum 'C48 H56 Br4 Cl4 Cu4 N4 O10 S4'
_chemical_formula_weight 1692.81
_space_group_crystal_system triclinic
_space_group_IT_number 1
_space_group_name_Hall 'P 1'
_space_group_name_H-M_alt 'P 1'
_atom_sites_solution_hydrogens geom
_atom_sites_solution_primary direct
_atom_sites_solution_secondary difmap
_audit_creation_date 2019-03-05
_audit_creation_method
;
Olex2 1.2
(compiled 2018.05.29 svn.r3508 for OlexSys, GUI svn.r5506)
;
_audit_update_record
;
2019-12-14 deposited with the CCDC.	2020-04-07 downloaded from the CCDC.
;
_cell_angle_alpha 85.732(3)
_cell_angle_beta 84.872(3)
_cell_angle_gamma 85.986(2)
_cell_formula_units_Z 2
_cell_length_a 10.1515(3)
_cell_length_b 13.6106(4)
_cell_length_c 22.1971(9)
_cell_measurement_reflns_used 5810
_cell_measurement_temperature 293(2)
_cell_measurement_theta_max 25.3430
_cell_measurement_theta_min 3.6230
_cell_volume 3039.98(18)
_computing_cell_refinement 'CrysAlisPro 1.171.39.46 (Rigaku OD, 2018)'
_computing_data_collection 'CrysAlisPro 1.171.39.46 (Rigaku OD, 2018)'
_computing_data_reduction 'CrysAlisPro 1.171.39.46 (Rigaku OD, 2018)'
_computing_molecular_graphics 'Olex2 (Dolomanov et al., 2009)'
_computing_publication_material 'Olex2 (Dolomanov et al., 2009)'
_computing_structure_refinement 'ShelXH-1997 (Sheldrick, 2008)'
_computing_structure_solution 'SHELXS-97 (Sheldrick, 1990)'
_diffrn_ambient_temperature 293(2)
_diffrn_detector 'CCD plate'
_diffrn_detector_area_resol_mean 16.0233
_diffrn_detector_type Eos
_diffrn_measured_fraction_theta_full 0.998
_diffrn_measured_fraction_theta_max 0.998
_diffrn_measurement_details
;
List of Runs (angles in degrees, time in seconds):

  # Type    Start    End  Width  t~exp~   \w     \q     \k     \f   Frames
#--------------------------------------------------------------------------
  1  \w     -5.00  22.00   1.00    7.00    --   18.63 -99.00-150.00   27
  2  \w     19.00  57.00   1.00    7.00    --   18.63 -99.00 150.00   38
  3  \w    -12.00  61.00   1.00    7.00    --   18.63 -99.00 -90.00   73
  4  \w    -63.00  45.00   1.00    7.00    --  -18.94  19.00 150.00  108
  5  \w    -69.00  25.00   1.00    7.00    --  -18.94 -19.00  90.00   94
  6  \w    -74.00  11.00   1.00    7.00    --  -18.94 -77.00   0.00   85
;
_diffrn_measurement_device 'four-circle diffractometer'
_diffrn_measurement_device_type 'SuperNova, Single source at offset/far, Eos'
_diffrn_measurement_method '\w scans'
_diffrn_orient_matrix_type 'CrysAlisPro convention (1999,Acta A55,543-557)'
_diffrn_orient_matrix_UB_11 -0.0032104000
_diffrn_orient_matrix_UB_12 -0.0332451000
_diffrn_orient_matrix_UB_13 -0.0228859000
_diffrn_orient_matrix_UB_21 -0.0107183000
_diffrn_orient_matrix_UB_22 -0.0389523000
_diffrn_orient_matrix_UB_23 0.0225906000
_diffrn_orient_matrix_UB_31 -0.0693992000
_diffrn_orient_matrix_UB_32 0.0109366000
_diffrn_orient_matrix_UB_33 0.0003259000
_diffrn_radiation_monochromator mirror
_diffrn_radiation_probe x-ray
_diffrn_radiation_type MoK\a
_diffrn_radiation_wavelength 0.71073
_diffrn_reflns_av_R_equivalents 0.0266
_diffrn_reflns_av_unetI/netI 0.0745
_diffrn_reflns_limit_h_max 12
_diffrn_reflns_limit_h_min -12
_diffrn_reflns_limit_k_max 16
_diffrn_reflns_limit_k_min -17
_diffrn_reflns_limit_l_max 27
_diffrn_reflns_limit_l_min -27
_diffrn_reflns_number 24959
_diffrn_reflns_theta_full 26.37
_diffrn_reflns_theta_max 26.37
_diffrn_reflns_theta_min 3.29
_diffrn_source 'micro-focus sealed X-ray tube'
_diffrn_source_type 'SuperNova (Mo) X-ray Source'
_exptl_absorpt_coefficient_mu 4.378
_exptl_absorpt_correction_T_max 1.00000
_exptl_absorpt_correction_T_min 0.68295
_exptl_absorpt_correction_type multi-scan
_exptl_absorpt_process_details
;
CrysAlisPro 1.171.39.46 (Rigaku Oxford Diffraction, 2018)
Empirical absorption correction using spherical harmonics,
 implemented in SCALE3 ABSPACK scaling algorithm.
;
_exptl_crystal_colour green
_exptl_crystal_density_diffrn 1.849
_exptl_crystal_density_method 'not measured'
_exptl_crystal_description polyhedral
_exptl_crystal_F_000 1680
_refine_diff_density_max 1.860
_refine_diff_density_min -0.965
_refine_diff_density_rms 0.116
_refine_ls_abs_structure_details 'Flack H D (1983), Acta Cryst. A39, 876-881'
_refine_ls_abs_structure_Flack -0.008(10)
_refine_ls_extinction_method none
_refine_ls_goodness_of_fit_ref 1.042
_refine_ls_hydrogen_treatment constr
_refine_ls_matrix_type full
_refine_ls_number_parameters 1425
_refine_ls_number_reflns 20039
_refine_ls_number_restraints 23
_refine_ls_restrained_S_all 1.043
_refine_ls_R_factor_all 0.0939
_refine_ls_R_factor_gt 0.0614
_refine_ls_shift/su_max 0.000
_refine_ls_shift/su_mean 0.000
_refine_ls_structure_factor_coef Fsqd
_refine_ls_weighting_details 'calc w=1/[\s^2^(Fo^2^)+(0.1000P)^2^+0.0000P] where P=(Fo^2^+2Fc^2^)/3'
_refine_ls_weighting_scheme calc
_refine_ls_wR_factor_gt 0.1514
_refine_ls_wR_factor_ref 0.1810
_reflns_number_gt 14762
_reflns_number_total 20039
_reflns_threshold_expression >2sigma(I)
_cod_data_source_file d0dt00380h2.cif
_cod_data_source_block m20180927-1
_cod_depositor_comments
;
Adding full bibliography for 7703986--7703987.cif.

2024-10-30
Z value and formula fixed to values more according to usual
chemical conventions.                 miguel
;
_cod_original_formula_sum 'C96 H112 Br8 Cl8 Cu8 N8 O20 S8'
_cod_original_formula_weight 3385.62
_cod_original_formula_moiety '2(C48 H52 Br4 Cl4 Cu4 N4 O8 S4), 4(H2 O)'
_cod_original_formula_units_Z 1
_cod_database_code 7703987
_chemical_oxdiff_formula 'C1 H1 O1 N1 S1 Br1 Cl1 Cu1'
_reflns_odcompleteness_completeness 99.76
_reflns_odcompleteness_iscentric 1
_reflns_odcompleteness_theta 26.32
_olex2_refinement_description
;
1. Fixed Uiso
 At 1.2 times of:
  All C(H) groups, All C(H,H) groups
 At 1.5 times of:
  All C(H,H,H) groups, All O(H,H) groups
2. Restrained distances
 C60-S5
 1.8 with sigma of 0.01
 C36-S3
 1.8 with sigma of 0.01
 C12-S1
 1.8 with sigma of 0.02
 O2-C8
 1.42 with sigma of 0.001
 C20-O4
 1.42 with sigma of 0.001
 C56-O10
 1.42 with sigma of 0.001
 C92-O16
 1.42 with sigma of 0.001
3. Rigid bond restraints
 S5
 with sigma for 1-2 distances of 0.001 and sigma for 1-3 distances of 0.001
 C60, S5
 with sigma for 1-2 distances of 0.001 and sigma for 1-3 distances of 0.001
4. Uiso/Uaniso restraints and constraints
Uanis(C12) \\sim Ueq: with sigma of 0.005 and sigma for terminal atoms of 0.01
Uanis(C36) \\sim Ueq: with sigma of 0.002 and sigma for terminal atoms of 0.01
5.a Free rotating group:
 O4W(H4WA,H4WB), O1W(H1WA,H1WB), O2W(H2WA,H2WB), O3W(H3WA,H3WB)
5.b Ternary CH refined with riding coordinates:
 C81(H81), C21(H21), C69(H69), C57(H57), C93(H93), C9(H9), C33(H33), C45(H45)
5.c Secondary CH2 refined with riding coordinates:
 C80(H80A,H80B), C8(H8A,H8B), C92(H92A,H92B), C56(H56A,H56B), C70(H70A,H70B),
 C32(H32A,H32B), C94(H94A,H94B), C59(H59A,H59B), C82(H82A,H82B), C22(H22A,H22B),
  C68(H68A,H68B), C58(H58A,H58B), C20(H20A,H20B), C95(H95A,H95B), C44(H44A,
 H44B), C46(H46A,H46B), C83(H83A,H83B), C10(H10A,H10B), C47(H47A,H47B),
 C71(H71A,H71B), C23(H23A,H23B), C34(H34A,H34B), C35(H35A,H35B), C11(H11A,H11B)
5.d Aromatic/amide H refined with riding coordinates:
 C19(H19), C52(H52), C43(H43), C55(H55), C67(H67), C76(H76), C74(H74),
 C90(H90), C31(H31), C62(H62), C16(H16), C50(H50), C6(H6), C30(H30), C79(H79),
 C91(H91), C64(H64), C4(H4), C7(H7), C18(H18), C28(H28), C40(H40), C88(H88),
 C42(H42)
5.e Idealised Me refined as rotating group:
 C72(H72A,H72B,H72C), C96(H96A,H96B,H96C), C84(H84A,H84B,H84C), C48(H48A,H48B,
 H48C), C12(H12A,H12B,H12C), C24(H24A,H24B,H24C), C60(H60A,H60B,H60C), C36(H36A,
 H36B,H36C)
;
_olex2_submission_special_instructions 'No special instructions were received'
_oxdiff_exptl_absorpt_empirical_details
;
Empirical correction (ABSPACK) includes:
- Absorption correction using spherical harmonics
- Frame scaling
;
_oxdiff_exptl_absorpt_empirical_full_max 1.414
_oxdiff_exptl_absorpt_empirical_full_min 0.778

loop_
_space_group_symop_id
_space_group_symop_operation_xyz
1 'x, y, z'

loop_
_atom_site_label
_atom_site_type_symbol
_atom_site_fract_x
_atom_site_fract_y
_atom_site_fract_z
_atom_site_U_iso_or_equiv
_atom_site_adp_type
_atom_site_occupancy
_atom_site_calc_flag
_atom_site_disorder_assembly
_atom_site_disorder_group
_atom_site_refinement_flags_posn
_atom_site_refinement_flags_adp
Br6 Br 0.78126(14) 0.91920(11) 0.04330(7) 0.0538(3) Uani 1 d . . . .
Cu5 Cu 0.48523(14) 0.68380(10) 0.33485(7) 0.0338(3) Uani 1 d . . . .
Cu7 Cu 0.29728(15) 0.86893(10) 0.26567(7) 0.0375(3) Uani 1 d . . . .
Cu8 Cu 0.46253(14) 0.71625(10) 0.18487(7) 0.0345(3) Uani 1 d . . . .
Cu6 Cu 0.64431(15) 0.84418(10) 0.25372(7) 0.0373(3) Uani 1 d . . . .
Br7 Br -0.02979(15) 0.86002(11) 0.43871(8) 0.0609(4) Uani 1 d . . . .
Cu2 Cu 0.52751(15) 0.31663(10) 0.82231(7) 0.0408(3) Uani 1 d . . . .
Cu3 Cu 0.53667(15) 0.33019(10) 0.66303(7) 0.0409(3) Uani 1 d . . . .
Br5 Br 0.87579(16) 0.62001(11) 0.44630(9) 0.0720(5) Uani 1 d . . . .
Cu1 Cu 0.37541(19) 0.17090(11) 0.75198(8) 0.0536(4) Uani 1 d . . . .
Cu4 Cu 0.71474(18) 0.15624(11) 0.74036(7) 0.0501(4) Uani 1 d . . . .
Br4 Br 1.03078(18) 0.13479(13) 0.56450(8) 0.0718(4) Uani 1 d . . . .
Br1 Br 0.1938(2) 0.12233(13) 0.95851(8) 0.0815(5) Uani 1 d . . . .
Br2 Br 0.8953(2) 0.28058(13) 0.95013(10) 0.0924(6) Uani 1 d . . . .
Br3 Br 0.12690(17) 0.38445(14) 0.56405(12) 0.0957(7) Uani 1 d . . . .
Br8 Br 0.0642(2) 0.77716(17) 0.08199(16) 0.1434(12) Uani 1 d . . . .
Cl5 Cl 0.6832(3) 0.2635(2) 0.53229(16) 0.0561(8) Uani 1 d . . . .
Cl2 Cl 0.7478(4) 0.6499(3) 1.02618(17) 0.0661(9) Uani 1 d . . . .
Cl7 Cl -0.0715(4) 1.2664(3) 0.41337(18) 0.0761(12) Uani 1 d . . . .
Cl3 Cl 0.3044(4) 0.7360(3) 0.46098(18) 0.0657(10) Uani 1 d . . . .
S6 S 0.3921(4) 1.2140(2) 0.35926(19) 0.0622(9) Uani 1 d . . . .
S7 S 0.4474(4) 1.2249(3) 0.08907(19) 0.0708(11) Uani 1 d . . . .
Cl6 Cl 1.0552(4) 1.2228(3) 0.11110(19) 0.0774(11) Uani 1 d . . . .
S8 S 0.6196(4) 0.3241(3) 0.2392(2) 0.0792(12) Uani 1 d . . . .
S2 S 0.4370(5) 0.7137(3) 0.69944(19) 0.0794(12) Uani 1 d . . . .
Cl1 Cl -0.0011(5) -0.2218(4) 0.9002(2) 0.1007(16) Uani 1 d . . . .
S4 S 0.4570(5) -0.1776(3) 0.9026(2) 0.0814(12) Uani 1 d . . . .
Cl8 Cl 0.1819(4) 0.4266(4) -0.0255(2) 0.0933(14) Uani 1 d . . . .
S3 S 0.9419(8) 0.6147(4) 0.7734(3) 0.136(3) Uani 1 d . . D .
O12 O 0.5402(7) 0.8163(5) 0.3303(3) 0.0335(16) Uani 1 d . . . .
S1 S 0.6361(6) -0.0344(4) 0.5445(3) 0.125(2) Uani 1 d . . D .
O16 O 0.6125(6) 0.7113(5) 0.2327(3) 0.0387(18) Uani 1 d . . D .
O14 O 0.4338(7) 0.8563(5) 0.2003(3) 0.0365(17) Uani 1 d . . . .
O11 O 0.7316(8) 0.8856(6) 0.1774(4) 0.0432(19) Uani 1 d . . . .
Cl4 Cl 1.0650(9) -0.2675(4) 0.6096(4) 0.193(4) Uani 1 d . . . .
O13 O 0.1614(8) 0.8909(5) 0.3292(4) 0.046(2) Uani 1 d . . . .
O15 O 0.3149(8) 0.7174(6) 0.1381(4) 0.052(2) Uani 1 d . . . .
O9 O 0.6318(7) 0.6309(5) 0.3776(4) 0.044(2) Uani 1 d . . . .
O10 O 0.3351(6) 0.7302(5) 0.2884(4) 0.0408(19) Uani 1 d . . D .
O8 O 0.5796(8) 0.1821(5) 0.8072(4) 0.045(2) Uani 1 d . . . .
O2 O 0.4823(9) 0.1986(6) 0.6778(4) 0.060(3) Uani 1 d . . D .
N8 N 0.5316(8) 0.5854(6) 0.1637(4) 0.0289(19) Uani 1 d . . . .
O5 O 0.3837(8) 0.3766(6) 0.6207(4) 0.050(2) Uani 1 d . . . .
N7 N 0.2818(9) 1.0030(6) 0.2313(4) 0.038(2) Uani 1 d . . . .
O6 O 0.6917(8) 0.2940(6) 0.7085(4) 0.0445(19) Uani 1 d . . . .
N5 N 0.3981(8) 0.5608(6) 0.3450(4) 0.035(2) Uani 1 d . . . .
O4 O 0.3876(7) 0.3109(5) 0.7694(4) 0.046(2) Uani 1 d . . D .
N6 N 0.6968(8) 0.9555(6) 0.2951(4) 0.036(2) Uani 1 d . . . .
N2 N 0.4386(10) 0.4428(7) 0.8421(5) 0.043(2) Uani 1 d . . . .
O3 O 0.6614(8) 0.3272(6) 0.8763(5) 0.060(3) Uani 1 d . . . .
O1 O 0.2828(11) 0.1325(6) 0.8270(4) 0.069(3) Uani 1 d . . . .
C19 C 0.4670(12) 0.4982(8) 0.8820(5) 0.045(3) Uani 1 d . . . .
H19 H 0.4091 0.5524 0.8905 0.054 Uiso 1 calc . . R .
N3 N 0.6301(9) 0.4485(6) 0.6388(4) 0.037(2) Uani 1 d . . . .
C26 C 0.3718(11) 0.4576(8) 0.5869(5) 0.038(3) Uani 1 d . . . .
C49 C 0.5452(10) 0.4764(8) 0.4136(5) 0.032(2) Uani 1 d . . . .
N4 N 0.7147(11) 0.0221(6) 0.7788(4) 0.045(3) Uani 1 d . . . .
C80 C 0.4031(12) 0.9236(7) 0.1489(5) 0.039(3) Uani 1 d . . . .
H80A H 0.3325 0.8996 0.1284 0.046 Uiso 1 calc . . R .
H80B H 0.4806 0.9293 0.1202 0.046 Uiso 1 calc . . R .
C52 C 0.7607(11) 0.4398(8) 0.4837(5) 0.037(3) Uani 1 d . . . .
H52 H 0.8344 0.4267 0.5057 0.045 Uiso 1 calc . . R .
O7 O 0.8468(12) 0.1219(7) 0.6768(5) 0.080(3) Uani 1 d . . . .
C61 C 0.8331(10) 1.0249(8) 0.2096(6) 0.040(3) Uani 1 d . . . .
C53 C 0.7474(10) 0.5271(7) 0.4482(5) 0.036(2) Uani 1 d . . . .
C43 C 0.7862(15) -0.0522(9) 0.7580(6) 0.061(4) Uani 1 d . . . .
H43 H 0.7833 -0.1112 0.7819 0.073 Uiso 1 calc . . R .
C81 C 0.3600(11) 1.0234(7) 0.1736(5) 0.037(3) Uani 1 d . . . .
H81 H 0.3037 1.0613 0.1453 0.045 Uiso 1 calc . . R .
C21 C 0.3216(13) 0.4676(9) 0.8085(6) 0.051(3) Uani 1 d . . . .
H21 H 0.2516 0.5008 0.8344 0.061 Uiso 1 calc . . R .
C55 C 0.4306(11) 0.4865(8) 0.3801(5) 0.039(3) Uani 1 d . . . .
H55 H 0.3751 0.4344 0.3843 0.047 Uiso 1 calc . . R .
N1 N 0.3548(10) 0.0449(7) 0.7174(4) 0.044(2) Uani 1 d . . . .
C77 C 0.0141(10) 0.9788(8) 0.3971(6) 0.041(3) Uani 1 d . . . .
C73 C 0.1270(9) 1.0669(7) 0.3114(5) 0.032(2) Uani 1 d . . . .
C65 C 0.8427(11) 0.9898(9) 0.1048(5) 0.040(3) Uani 1 d . . . .
C67 C 0.7841(11) 1.0158(8) 0.2723(5) 0.038(2) Uani 1 d . . . .
H67 H 0.8175 1.0562 0.2985 0.045 Uiso 1 calc . . R .
C76 C -0.0448(11) 1.0673(9) 0.4170(6) 0.045(3) Uani 1 d . . . .
H76 H -0.1048 1.0679 0.4513 0.054 Uiso 1 calc . . R .
C74 C 0.0669(11) 1.1542(8) 0.3338(5) 0.042(3) Uani 1 d . . . .
H74 H 0.0835 1.2137 0.3119 0.050 Uiso 1 calc . . R .
C8 C 0.4407(12) 0.1431(7) 0.6320(4) 0.048(3) Uani 1 d . . D .
H8A H 0.5032 0.1469 0.5963 0.057 Uiso 1 calc . . R .
H8B H 0.3544 0.1691 0.6205 0.057 Uiso 1 calc . . R .
C66 C 0.7989(11) 0.9608(8) 0.1669(5) 0.038(3) Uani 1 d . . . .
C92 C 0.7150(9) 0.6447(7) 0.2093(6) 0.043(3) Uani 1 d . . D .
H92A H 0.7806 0.6295 0.2384 0.051 Uiso 1 calc . . R .
H92B H 0.7586 0.6732 0.1721 0.051 Uiso 1 calc . . R .
C69 C 0.6416(10) 0.9585(7) 0.3577(5) 0.035(2) Uani 1 d . . . .
H69 H 0.7072 0.9792 0.3832 0.042 Uiso 1 calc . . R .
C90 C 0.3368(11) 0.4950(9) 0.0528(6) 0.044(3) Uani 1 d . . . .
H90 H 0.3885 0.4366 0.0474 0.053 Uiso 1 calc . . R .
C31 C 0.5888(11) 0.5202(7) 0.6034(5) 0.034(2) Uani 1 d . . . .
H31 H 0.6446 0.5717 0.5948 0.041 Uiso 1 calc . . R .
C17 C 0.7152(12) 0.5512(9) 0.9844(6) 0.047(3) Uani 1 d . . . .
C78 C 0.1049(10) 0.9763(8) 0.3435(5) 0.036(3) Uani 1 d . . . .
C62 C 0.9120(11) 1.1032(9) 0.1913(6) 0.047(3) Uani 1 d . . . .
H62 H 0.9347 1.1429 0.2207 0.057 Uiso 1 calc . . R .
C54 C 0.6404(11) 0.5474(7) 0.4119(6) 0.038(3) Uani 1 d . . . .
C86 C 0.2915(11) 0.6532(9) 0.1024(6) 0.048(3) Uani 1 d . . . .
C16 C 0.7978(14) 0.4681(10) 0.9861(7) 0.057(3) Uani 1 d . . . .
H16 H 0.8685 0.4621 1.0103 0.068 Uiso 1 calc . . R .
C56 C 0.2271(8) 0.6698(6) 0.3043(5) 0.037(3) Uani 1 d . . D .
H56A H 0.1653 0.6780 0.2731 0.044 Uiso 1 calc . . R .
H56B H 0.1806 0.6885 0.3422 0.044 Uiso 1 calc . . R .
C50 C 0.5609(10) 0.3883(8) 0.4523(5) 0.038(3) Uani 1 d . . . .
H50 H 0.4983 0.3412 0.4541 0.046 Uiso 1 calc . . R .
C25 C 0.4672(11) 0.5303(8) 0.5757(5) 0.036(2) Uani 1 d . . . .
C85 C 0.3727(10) 0.5649(8) 0.0919(6) 0.040(3) Uani 1 d . . . .
C70 C 0.5158(11) 1.0263(8) 0.3630(6) 0.049(3) Uani 1 d . . . .
H70A H 0.4608 1.0138 0.3312 0.058 Uiso 1 calc . . R .
H70B H 0.4667 1.0102 0.4016 0.058 Uiso 1 calc . . R .
C6 C 0.1391(13) -0.1077(10) 0.8195(7) 0.057(3) Uani 1 d . . . .
H6 H 0.1291 -0.1545 0.7920 0.068 Uiso 1 calc . . R .
C14 C 0.6706(11) 0.3961(9) 0.9120(6) 0.045(3) Uani 1 d . . . .
C30 C 0.4419(13) 0.6144(9) 0.5369(6) 0.048(3) Uani 1 d . . . .
H30 H 0.5058 0.6606 0.5299 0.057 Uiso 1 calc . . R .
C32 C 0.8017(13) 0.3384(9) 0.6772(6) 0.051(3) Uani 1 d . . . .
H32A H 0.8281 0.3057 0.6403 0.061 Uiso 1 calc . . R .
H32B H 0.8758 0.3318 0.7023 0.061 Uiso 1 calc . . R .
C29 C 0.3291(11) 0.6308(8) 0.5095(5) 0.039(3) Uani 1 d . . . .
C38 C 0.8964(14) 0.0354(9) 0.6639(6) 0.056(4) Uani 1 d . . . .
O4W O 0.892(2) 0.2096(14) 0.8018(8) 0.154(7) Uani 1 d . . . .
H4WA H 0.9718 0.1851 0.8008 0.232 Uiso 1 d . . G .
H4WB H 0.8995 0.2717 0.7989 0.232 Uiso 1 d . . G .
C51 C 0.6654(10) 0.3721(8) 0.4864(5) 0.037(3) Uani 1 d . . . .
C94 C 0.7479(11) 0.4770(8) 0.1662(6) 0.045(3) Uani 1 d . . . .
H94A H 0.8323 0.4805 0.1830 0.055 Uiso 1 calc . . R .
H94B H 0.7600 0.4982 0.1235 0.055 Uiso 1 calc . . R .
C79 C 0.2117(10) 1.0763(7) 0.2572(6) 0.038(3) Uani 1 d . . . .
H79 H 0.2185 1.1393 0.2383 0.045 Uiso 1 calc . . R .
C57 C 0.2822(11) 0.5616(8) 0.3108(6) 0.045(3) Uani 1 d . . . .
H57 H 0.3153 0.5440 0.2699 0.054 Uiso 1 calc . . R .
C91 C 0.4890(10) 0.5384(7) 0.1238(5) 0.037(3) Uani 1 d . . . .
H91 H 0.5374 0.4805 0.1137 0.044 Uiso 1 calc . . R .
C64 C 0.9207(11) 1.0653(10) 0.0884(6) 0.048(3) Uani 1 d . . . .
H64 H 0.9498 1.0779 0.0479 0.058 Uiso 1 calc . . R .
C27 C 0.2603(11) 0.4791(10) 0.5561(7) 0.054(4) Uani 1 d . . . .
C93 C 0.6480(10) 0.5503(7) 0.1971(5) 0.036(2) Uani 1 d . . . .
H93 H 0.6152 0.5191 0.2363 0.043 Uiso 1 calc . . R .
C2 C 0.2244(13) 0.0505(10) 0.8410(6) 0.054(3) Uani 1 d . . . .
C59 C 0.0593(17) 0.4931(11) 0.2925(8) 0.076(5) Uani 1 d . . . .
H59A H 0.0019 0.5516 0.3004 0.092 Uiso 1 calc . . R .
H59B H 0.0088 0.4361 0.3050 0.092 Uiso 1 calc . . R .
C82 C 0.4785(10) 1.0841(8) 0.1834(5) 0.040(2) Uani 1 d . . . .
H82A H 0.4469 1.1372 0.2089 0.048 Uiso 1 calc . . R .
H82B H 0.5419 1.0418 0.2052 0.048 Uiso 1 calc . . R .
C75 C -0.0113(12) 1.1565(9) 0.3839(6) 0.048(3) Uani 1 d . . . .
C13 C 0.5848(12) 0.4818(9) 0.9154(6) 0.046(3) Uani 1 d . . . .
C22 C 0.3561(13) 0.5344(8) 0.7510(6) 0.051(3) Uani 1 d . . . .
H22A H 0.4277 0.5022 0.7263 0.061 Uiso 1 calc . . R .
H22B H 0.2796 0.5443 0.7274 0.061 Uiso 1 calc . . R .
C15 C 0.7738(13) 0.3929(10) 0.9510(7) 0.060(3) Uani 1 d . . . .
C9 C 0.4337(13) 0.0372(8) 0.6573(5) 0.044(3) Uani 1 d . . . .
H9 H 0.5236 0.0109 0.6647 0.053 Uiso 1 calc . . R .
C33 C 0.7651(12) 0.4472(8) 0.6618(6) 0.046(3) Uani 1 d . . . .
H33 H 0.8277 0.4717 0.6289 0.056 Uiso 1 calc . . R .
C68 C 0.6090(12) 0.8510(8) 0.3757(6) 0.045(3) Uani 1 d . . . .
H68A H 0.6902 0.8102 0.3805 0.054 Uiso 1 calc . . R .
H68B H 0.5550 0.8476 0.4141 0.054 Uiso 1 calc . . R .
C58 C 0.1792(12) 0.4911(9) 0.3325(7) 0.057(4) Uani 1 d . . . .
H58A H 0.1454 0.5054 0.3734 0.068 Uiso 1 calc . . R .
H58B H 0.2211 0.4247 0.3344 0.068 Uiso 1 calc . . R .
C45 C 0.6251(14) 0.0115(8) 0.8344(5) 0.049(3) Uani 1 d . . . .
H45 H 0.5405 -0.0099 0.8236 0.059 Uiso 1 calc . . R .
C4 C 0.0991(13) -0.0498(12) 0.9186(7) 0.066(4) Uani 1 d . . . .
H4 H 0.0612 -0.0580 0.9582 0.080 Uiso 1 calc . . R .
C20 C 0.2757(10) 0.3707(9) 0.7910(7) 0.058(4) Uani 1 d . . D .
H20A H 0.2301 0.3369 0.8260 0.070 Uiso 1 calc . . R .
H20B H 0.2146 0.3831 0.7598 0.070 Uiso 1 calc . . R .
C95 C 0.7122(13) 0.3664(8) 0.1716(7) 0.059(4) Uani 1 d . . . .
H95A H 0.7942 0.3255 0.1675 0.071 Uiso 1 calc . . R .
H95B H 0.6625 0.3558 0.1376 0.071 Uiso 1 calc . . R .
C5 C 0.0853(12) -0.1204(11) 0.8771(7) 0.057(3) Uani 1 d . . . .
C7 C 0.2822(14) -0.0224(9) 0.7404(6) 0.056(3) Uani 1 d . . . .
H7 H 0.2735 -0.0756 0.7174 0.067 Uiso 1 calc . . R .
C44 C 0.6026(15) 0.1129(9) 0.8557(6) 0.055(3) Uani 1 d . . . .
H44A H 0.5268 0.1152 0.8856 0.066 Uiso 1 calc . . R .
H44B H 0.6795 0.1294 0.8749 0.066 Uiso 1 calc . . R .
C18 C 0.6071(11) 0.5602(8) 0.9516(5) 0.042(3) Uani 1 d . . . .
H18 H 0.5493 0.6163 0.9528 0.051 Uiso 1 calc . . R .
C28 C 0.2375(13) 0.5622(10) 0.5178(6) 0.053(3) Uani 1 d . . . .
H28 H 0.1602 0.5709 0.4979 0.063 Uiso 1 calc . . R .
C3 C 0.1676(15) 0.0301(10) 0.9006(7) 0.060(4) Uani 1 d . . . .
C40 C 1.0304(14) -0.0698(11) 0.5939(8) 0.071(5) Uani 1 d . . . .
H40 H 1.0800 -0.0740 0.5568 0.086 Uiso 1 calc . . R .
C46 C 0.6758(15) -0.0612(9) 0.8858(6) 0.057(3) Uani 1 d . . . .
H46A H 0.7719 -0.0627 0.8818 0.069 Uiso 1 calc . . R .
H46B H 0.6466 -0.0331 0.9240 0.069 Uiso 1 calc . . R .
C72 C 0.3187(15) 1.1868(11) 0.4326(8) 0.082(5) Uani 1 d . . . .
H72A H 0.2709 1.1283 0.4331 0.124 Uiso 1 calc . . GR .
H72B H 0.2586 1.2410 0.4444 0.124 Uiso 1 calc . . GR .
H72C H 0.3862 1.1762 0.4604 0.124 Uiso 1 calc . . GR .
C63 C 0.9581(12) 1.1247(10) 0.1319(6) 0.051(3) Uani 1 d . . . .
C37 C 0.8686(13) -0.0542(9) 0.7030(7) 0.055(3) Uani 1 d . . . .
C89 C 0.2236(15) 0.5158(13) 0.0231(7) 0.070(4) Uani 1 d . . . .
C83 C 0.5488(12) 1.1278(8) 0.1260(6) 0.049(3) Uani 1 d . . . .
H83A H 0.5723 1.0762 0.0984 0.058 Uiso 1 calc . . R .
H83B H 0.6301 1.1543 0.1355 0.058 Uiso 1 calc . . R .
C39 C 0.9809(12) 0.0232(9) 0.6132(6) 0.047(3) Uani 1 d . . . .
C1 C 0.2118(13) -0.0226(9) 0.8001(6) 0.050(3) Uani 1 d . . . .
C10 C 0.3791(18) -0.0273(10) 0.6145(6) 0.069(4) Uani 1 d . . . .
H10A H 0.3843 -0.0950 0.6315 0.083 Uiso 1 calc . . R .
H10B H 0.2863 -0.0073 0.6111 0.083 Uiso 1 calc . . R .
C47 C 0.6373(17) -0.1655(10) 0.8906(7) 0.083(5) Uani 1 d . . . .
H47A H 0.6794 -0.2011 0.9240 0.099 Uiso 1 calc . . R .
H47B H 0.6707 -0.1962 0.8537 0.099 Uiso 1 calc . . R .
C41 C 1.0060(19) -0.1517(11) 0.6288(9) 0.089(6) Uani 1 d . . . .
C71 C 0.5396(13) 1.1311(9) 0.3587(7) 0.060(4) Uani 1 d . . . .
H71A H 0.5948 1.1458 0.3216 0.072 Uiso 1 calc . . R .
H71B H 0.5891 1.1442 0.3923 0.072 Uiso 1 calc . . R .
C87 C 0.1801(14) 0.6653(11) 0.0673(8) 0.071(4) Uani 1 d . . . .
C88 C 0.1427(16) 0.5993(13) 0.0317(8) 0.081(5) Uani 1 d . . . .
H88 H 0.0638 0.6098 0.0132 0.097 Uiso 1 calc . . R .
C23 C 0.3969(19) 0.6327(9) 0.7666(7) 0.081(5) Uani 1 d . . . .
H23A H 0.4736 0.6225 0.7900 0.098 Uiso 1 calc . . R .
H23B H 0.3254 0.6643 0.7917 0.098 Uiso 1 calc . . R .
C96 C 0.7361(18) 0.3412(12) 0.2935(8) 0.087(5) Uani 1 d . . . .
H96A H 0.8224 0.3147 0.2792 0.130 Uiso 1 calc . . GR .
H96B H 0.7086 0.3078 0.3317 0.130 Uiso 1 calc . . GR .
H96C H 0.7394 0.4104 0.2986 0.130 Uiso 1 calc . . GR .
C84 C 0.521(2) 1.2210(16) 0.0149(8) 0.119(8) Uani 1 d . . . .
H84A H 0.4578 1.2443 -0.0132 0.179 Uiso 1 calc . . GR .
H84B H 0.5521 1.1543 0.0075 0.179 Uiso 1 calc . . GR .
H84C H 0.5951 1.2623 0.0098 0.179 Uiso 1 calc . . GR .
C34 C 0.7669(18) 0.5087(11) 0.7136(9) 0.089(6) Uani 1 d . . . .
H34A H 0.7290 0.4743 0.7503 0.107 Uiso 1 calc . . R .
H34B H 0.7142 0.5701 0.7066 0.107 Uiso 1 calc . . R .
C35 C 0.909(2) 0.5306(16) 0.7214(12) 0.130(9) Uani 1 d . . . .
H35A H 0.9487 0.5540 0.6819 0.156 Uiso 1 calc . . R .
H35B H 0.9566 0.4683 0.7324 0.156 Uiso 1 calc . . R .
O1W O 0.143(3) 0.239(2) 0.7011(11) 0.245(15) Uani 1 d . . . .
H1WA H 0.1066 0.2099 0.6749 0.368 Uiso 1 d . . G .
H1WB H 0.1702 0.1929 0.7256 0.368 Uiso 1 d . . G .
O2W O -0.113(3) 0.752(2) 0.2977(16) 0.253(16) Uani 1 d . . . .
H2WA H -0.0605 0.7537 0.3252 0.380 Uiso 1 d . . G .
H2WB H -0.1576 0.7018 0.3086 0.380 Uiso 1 d . . G .
C11 C 0.4499(18) -0.0229(13) 0.5529(8) 0.089(5) Uani 1 d . . . .
H11A H 0.4220 0.0394 0.5322 0.107 Uiso 1 calc . . R .
H11B H 0.4188 -0.0748 0.5311 0.107 Uiso 1 calc . . R .
C48 C 0.428(2) -0.1503(17) 0.9815(10) 0.119(8) Uani 1 d . . . .
H48A H 0.4487 -0.0835 0.9857 0.178 Uiso 1 calc . . GR .
H48B H 0.4840 -0.1945 1.0054 0.178 Uiso 1 calc . . GR .
H48C H 0.3371 -0.1585 0.9952 0.178 Uiso 1 calc . . GR .
C42 C 0.9198(18) -0.1459(11) 0.6869(8) 0.083(5) Uani 1 d . . . .
H42 H 0.9013 -0.2025 0.7114 0.099 Uiso 1 calc . . R .
O3W O 0.113(3) 0.830(3) 0.2000(17) 0.285(17) Uani 1 d . . . .
H3WA H 0.0680 0.8637 0.2260 0.427 Uiso 1 d . . G .
H3WB H 0.1471 0.8720 0.1742 0.427 Uiso 1 d . . G .
C12 C 0.644(3) -0.1596(13) 0.5582(13) 0.156(10) Uani 1 d . . D U
H12A H 0.6676 -0.1903 0.5208 0.234 Uiso 1 calc . . GR .
H12B H 0.5600 -0.1802 0.5756 0.234 Uiso 1 calc . . GR .
H12C H 0.7106 -0.1787 0.5859 0.234 Uiso 1 calc . . GR .
C24 C 0.560(2) 0.7872(16) 0.7276(12) 0.133(9) Uani 1 d . . . .
H24A H 0.6357 0.7903 0.6986 0.199 Uiso 1 calc . . GR .
H24B H 0.5863 0.7570 0.7654 0.199 Uiso 1 calc . . GR .
H24C H 0.5217 0.8527 0.7334 0.199 Uiso 1 calc . . GR .
S5 S 0.1043(5) 0.4930(5) 0.2109(3) 0.1101(18) Uani 1 d . . D U
C60 C 0.2089(16) 0.3833(9) 0.2037(8) 0.110(6) Uani 1 d . . D U
H60A H 0.2972 0.4003 0.1898 0.165 Uiso 1 calc . . GR .
H60B H 0.1760 0.3437 0.1751 0.165 Uiso 1 calc . . GR .
H60C H 0.2099 0.3468 0.2424 0.165 Uiso 1 calc . . GR .
C36 C 0.921(3) 0.5432(18) 0.8443(8) 0.154(10) Uani 1 d . . D U
H36A H 0.9417 0.4747 0.8379 0.231 Uiso 1 calc . . GR .
H36B H 0.8303 0.5521 0.8609 0.231 Uiso 1 calc . . GR .
H36C H 0.9784 0.5645 0.8719 0.231 Uiso 1 calc . . GR .

loop_
_atom_site_aniso_label
_atom_site_aniso_U_11
_atom_site_aniso_U_22
_atom_site_aniso_U_33
_atom_site_aniso_U_23
_atom_site_aniso_U_13
_atom_site_aniso_U_12
Br6 0.0589(7) 0.0615(8) 0.0409(7) -0.0128(6) -0.0036(6) 0.0052(6)
Cu5 0.0417(7) 0.0211(6) 0.0391(8) 0.0017(5) -0.0096(6) 0.0001(5)
Cu7 0.0515(8) 0.0240(6) 0.0350(8) -0.0017(6) -0.0017(6) 0.0097(5)
Cu8 0.0378(7) 0.0239(6) 0.0416(8) -0.0055(6) -0.0052(6) 0.0050(5)
Cu6 0.0558(8) 0.0248(6) 0.0319(8) -0.0054(6) -0.0030(6) -0.0041(5)
Br7 0.0644(8) 0.0455(7) 0.0686(10) 0.0060(7) 0.0127(7) -0.0070(6)
Cu2 0.0602(9) 0.0254(6) 0.0365(8) -0.0039(6) -0.0052(6) 0.0027(6)
Cu3 0.0584(9) 0.0241(6) 0.0400(8) 0.0009(6) -0.0033(7) -0.0057(6)
Br5 0.0595(8) 0.0468(7) 0.1143(14) 0.0118(8) -0.0398(9) -0.0136(6)
Cu1 0.0984(12) 0.0263(7) 0.0351(9) -0.0038(6) 0.0113(8) -0.0166(7)
Cu4 0.0894(11) 0.0259(7) 0.0317(8) -0.0001(6) 0.0010(7) 0.0093(7)
Br4 0.0960(11) 0.0605(9) 0.0569(9) -0.0042(7) 0.0077(8) -0.0081(8)
Br1 0.1154(13) 0.0692(10) 0.0551(10) -0.0149(8) 0.0306(9) -0.0088(9)
Br2 0.0985(12) 0.0649(9) 0.1206(16) -0.0213(10) -0.0592(12) 0.0269(9)
Br3 0.0573(9) 0.0705(10) 0.163(2) 0.0040(12) -0.0256(11) -0.0221(8)
Br8 0.0763(12) 0.0934(15) 0.264(4) -0.0098(18) -0.0747(17) 0.0420(11)
Cl5 0.0623(19) 0.0485(17) 0.0520(19) 0.0268(15) -0.0039(15) 0.0011(14)
Cl2 0.090(2) 0.0551(19) 0.059(2) -0.0123(17) -0.0205(19) -0.0205(17)
Cl7 0.119(3) 0.0431(18) 0.058(2) -0.0127(16) 0.019(2) 0.0252(19)
Cl3 0.070(2) 0.059(2) 0.066(2) 0.0107(18) -0.0182(18) 0.0117(17)
S6 0.069(2) 0.0393(16) 0.079(3) -0.0144(17) -0.0110(19) 0.0054(15)
S7 0.074(2) 0.061(2) 0.067(2) 0.0240(19) 0.0099(19) 0.0108(18)
Cl6 0.076(2) 0.091(3) 0.066(2) 0.004(2) 0.0104(19) -0.045(2)
S8 0.085(3) 0.049(2) 0.107(4) 0.003(2) -0.026(2) -0.0155(18)
S2 0.141(4) 0.0416(18) 0.058(2) 0.0063(17) -0.027(2) -0.012(2)
Cl1 0.109(3) 0.098(3) 0.095(3) 0.022(3) 0.010(3) -0.061(3)
S4 0.100(3) 0.067(2) 0.076(3) 0.016(2) -0.018(2) -0.001(2)
Cl8 0.088(3) 0.123(4) 0.082(3) -0.024(3) -0.035(2) -0.039(3)
S3 0.224(7) 0.085(3) 0.115(5) 0.004(3) -0.083(5) -0.053(4)
O12 0.048(4) 0.028(4) 0.026(4) 0.000(3) -0.008(3) -0.009(3)
S1 0.146(5) 0.094(4) 0.131(5) -0.037(4) 0.056(4) -0.037(3)
O16 0.050(4) 0.025(4) 0.043(5) -0.014(3) -0.009(4) 0.007(3)
O14 0.051(4) 0.026(4) 0.030(4) -0.002(3) -0.006(3) 0.014(3)
O11 0.056(5) 0.037(4) 0.037(5) -0.001(4) 0.003(4) -0.013(4)
Cl4 0.287(9) 0.058(3) 0.202(8) -0.034(4) 0.145(7) 0.021(4)
O13 0.058(5) 0.029(4) 0.050(5) -0.003(4) 0.003(4) -0.001(3)
O15 0.043(4) 0.037(4) 0.079(7) -0.009(4) -0.025(4) 0.013(4)
O9 0.046(4) 0.025(4) 0.063(6) 0.009(4) -0.022(4) -0.003(3)
O10 0.037(4) 0.029(4) 0.056(5) 0.006(4) -0.012(4) 0.001(3)
O8 0.075(5) 0.029(4) 0.031(5) -0.001(3) -0.002(4) 0.003(4)
O2 0.100(7) 0.033(4) 0.051(6) -0.001(4) -0.009(5) -0.023(4)
N8 0.027(4) 0.022(4) 0.039(5) -0.002(4) -0.012(4) 0.004(3)
O5 0.058(5) 0.037(4) 0.057(6) -0.006(4) -0.004(4) -0.011(4)
N7 0.044(5) 0.026(4) 0.043(6) 0.007(4) -0.001(4) 0.001(4)
O6 0.065(5) 0.035(4) 0.034(5) -0.002(4) -0.011(4) -0.005(4)
N5 0.032(4) 0.025(4) 0.051(6) -0.007(4) -0.017(4) -0.005(3)
O4 0.065(5) 0.028(4) 0.044(5) 0.005(4) -0.006(4) -0.002(4)
N6 0.042(5) 0.027(4) 0.037(5) 0.002(4) -0.010(4) 0.000(4)
N2 0.059(6) 0.031(5) 0.041(6) -0.006(4) -0.011(5) -0.002(4)
O3 0.060(5) 0.035(4) 0.086(7) -0.009(5) -0.021(5) 0.014(4)
O1 0.120(8) 0.030(4) 0.053(6) -0.012(4) 0.024(6) -0.019(5)
C19 0.069(8) 0.029(6) 0.036(7) -0.004(5) -0.003(6) 0.013(5)
N3 0.049(5) 0.027(4) 0.035(5) -0.004(4) -0.002(4) -0.003(4)
C26 0.044(6) 0.034(6) 0.035(6) -0.010(5) 0.000(5) -0.001(5)
C49 0.035(5) 0.033(5) 0.028(6) -0.001(4) -0.003(4) 0.005(4)
N4 0.090(7) 0.022(4) 0.023(5) -0.003(4) -0.006(5) 0.008(5)
C80 0.066(7) 0.027(5) 0.020(6) 0.003(4) 0.004(5) 0.002(5)
C52 0.047(6) 0.033(6) 0.030(6) -0.002(5) -0.006(5) 0.018(5)
O7 0.148(10) 0.039(5) 0.046(6) -0.006(4) 0.008(6) 0.023(6)
C61 0.035(6) 0.029(5) 0.056(8) 0.005(5) -0.009(5) -0.003(4)
C53 0.041(6) 0.024(5) 0.043(7) -0.005(5) -0.007(5) 0.003(4)
C43 0.102(10) 0.029(6) 0.046(8) -0.001(6) 0.013(7) 0.004(6)
C81 0.047(6) 0.025(5) 0.041(7) -0.003(5) -0.014(5) 0.009(4)
C21 0.065(8) 0.042(7) 0.048(8) -0.008(6) -0.019(6) -0.006(6)
C55 0.045(6) 0.026(5) 0.049(7) -0.002(5) -0.012(5) -0.007(4)
N1 0.064(6) 0.033(5) 0.035(6) -0.002(4) 0.002(5) -0.010(4)
C77 0.037(6) 0.036(6) 0.051(8) -0.016(5) -0.002(5) 0.006(5)
C73 0.033(5) 0.031(5) 0.030(6) -0.001(4) 0.001(4) 0.005(4)
C65 0.042(6) 0.047(7) 0.026(6) -0.004(5) 0.001(5) 0.017(5)
C67 0.051(6) 0.031(5) 0.034(6) -0.005(5) -0.012(5) -0.009(5)
C76 0.043(6) 0.043(6) 0.050(8) -0.003(6) -0.008(5) -0.005(5)
C74 0.055(7) 0.029(5) 0.041(7) -0.005(5) 0.006(5) 0.000(5)
C8 0.074(8) 0.034(6) 0.032(7) 0.001(5) 0.011(6) -0.013(5)
C66 0.037(6) 0.034(6) 0.041(7) 0.004(5) 0.000(5) 0.011(5)
C92 0.041(6) 0.029(5) 0.057(8) -0.003(5) -0.004(5) 0.003(4)
C69 0.037(6) 0.027(5) 0.041(6) 0.004(4) -0.001(5) -0.008(4)
C90 0.046(6) 0.046(6) 0.044(7) -0.011(5) -0.012(5) 0.000(5)
C31 0.054(6) 0.018(5) 0.032(6) 0.000(4) -0.007(5) -0.009(4)
C17 0.060(7) 0.040(6) 0.043(7) 0.002(5) -0.002(6) -0.023(6)
C78 0.031(5) 0.029(5) 0.047(7) -0.013(5) 0.001(5) 0.006(4)
C62 0.042(6) 0.057(7) 0.043(7) -0.005(6) -0.008(5) -0.002(5)
C54 0.042(6) 0.016(5) 0.054(8) 0.009(5) -0.009(5) 0.004(4)
C86 0.030(6) 0.045(7) 0.068(9) 0.012(6) -0.013(6) -0.001(5)
C16 0.064(8) 0.052(8) 0.057(9) -0.003(7) -0.015(7) -0.009(6)
C56 0.037(6) 0.027(5) 0.049(7) 0.002(5) -0.021(5) 0.001(4)
C50 0.034(6) 0.040(6) 0.041(7) -0.002(5) -0.005(5) -0.001(5)
C25 0.047(6) 0.030(5) 0.031(6) -0.001(5) -0.004(5) -0.006(4)
C85 0.032(6) 0.043(6) 0.047(7) -0.004(5) -0.011(5) 0.000(5)
C70 0.051(7) 0.032(6) 0.065(9) -0.023(6) 0.004(6) -0.009(5)
C6 0.070(9) 0.050(7) 0.053(9) -0.001(6) -0.002(7) -0.024(6)
C14 0.048(7) 0.040(6) 0.050(8) -0.005(6) -0.020(6) 0.010(5)
C30 0.064(8) 0.037(6) 0.043(7) -0.005(5) -0.004(6) -0.010(5)
C32 0.063(8) 0.043(7) 0.048(8) 0.005(6) -0.017(6) -0.002(6)
C29 0.041(6) 0.039(6) 0.040(7) -0.009(5) -0.017(5) 0.010(5)
C38 0.086(10) 0.029(6) 0.052(9) -0.012(6) -0.007(7) 0.008(6)
O4W 0.29(2) 0.108(12) 0.074(10) -0.009(10) -0.001(14) -0.066(13)
C51 0.037(6) 0.031(5) 0.040(7) 0.014(5) 0.008(5) 0.001(4)
C94 0.041(6) 0.048(6) 0.048(7) -0.008(5) -0.020(5) 0.021(5)
C79 0.041(6) 0.020(5) 0.052(7) -0.001(5) -0.005(5) 0.003(4)
C57 0.047(7) 0.043(6) 0.050(7) -0.012(6) -0.022(6) -0.004(5)
C91 0.039(6) 0.021(5) 0.051(7) -0.008(5) -0.002(5) 0.002(4)
C64 0.034(6) 0.062(8) 0.045(8) 0.003(6) 0.007(5) -0.001(5)
C27 0.036(6) 0.050(7) 0.076(10) -0.012(7) 0.011(6) -0.009(5)
C93 0.041(6) 0.024(5) 0.042(7) 0.000(5) -0.009(5) 0.008(4)
C2 0.059(8) 0.048(7) 0.051(8) 0.006(6) 0.012(6) -0.005(6)
C59 0.101(12) 0.043(8) 0.090(12) 0.002(8) -0.038(10) -0.010(8)
C82 0.040(6) 0.039(6) 0.041(6) 0.003(5) -0.002(5) 0.000(5)
C75 0.057(7) 0.033(6) 0.056(8) -0.013(6) -0.014(6) 0.009(5)
C13 0.049(7) 0.048(7) 0.041(7) 0.001(6) 0.001(5) -0.004(5)
C22 0.072(8) 0.040(6) 0.043(7) -0.002(5) -0.015(6) 0.001(6)
C15 0.068(8) 0.046(7) 0.068(9) -0.008(7) -0.021(7) -0.003(6)
C9 0.073(8) 0.038(6) 0.023(6) -0.007(5) 0.001(5) -0.006(5)
C33 0.050(7) 0.030(6) 0.058(8) 0.005(5) -0.010(6) 0.004(5)
C68 0.051(7) 0.043(6) 0.044(7) -0.005(5) -0.007(5) -0.017(5)
C58 0.047(7) 0.044(7) 0.081(10) 0.015(7) -0.025(7) -0.015(5)
C45 0.084(9) 0.024(5) 0.034(7) 0.006(5) 0.013(6) 0.007(5)
C4 0.054(8) 0.088(11) 0.051(9) 0.032(8) 0.008(7) -0.011(7)
C20 0.066(8) 0.042(7) 0.068(10) -0.014(7) -0.014(7) 0.006(6)
C95 0.072(8) 0.033(6) 0.074(9) -0.016(6) -0.024(7) 0.018(6)
C5 0.045(7) 0.065(9) 0.058(9) 0.008(7) 0.006(6) -0.011(6)
C7 0.083(9) 0.034(6) 0.050(8) 0.009(6) -0.003(7) -0.021(6)
C44 0.087(9) 0.037(6) 0.041(8) -0.007(6) -0.003(7) 0.008(6)
C18 0.053(7) 0.044(6) 0.029(6) -0.007(5) 0.000(5) -0.003(5)
C28 0.050(7) 0.056(8) 0.052(9) -0.006(7) -0.008(6) 0.003(6)
C3 0.081(10) 0.046(7) 0.049(9) -0.005(6) 0.014(7) 0.001(7)
C40 0.074(9) 0.057(9) 0.079(11) -0.035(8) 0.020(8) 0.025(7)
C46 0.095(10) 0.039(6) 0.034(7) 0.011(5) -0.005(6) 0.006(6)
C72 0.076(10) 0.051(8) 0.119(15) -0.015(9) -0.007(10) 0.012(7)
C63 0.043(7) 0.059(8) 0.052(8) 0.001(7) -0.010(6) -0.009(6)
C37 0.063(8) 0.029(6) 0.066(9) 0.001(6) 0.012(7) 0.010(5)
C89 0.061(9) 0.085(11) 0.072(11) 0.002(9) -0.032(8) -0.025(8)
C83 0.054(7) 0.030(6) 0.057(8) 0.003(5) 0.008(6) 0.011(5)
C39 0.060(7) 0.035(6) 0.045(8) 0.001(5) -0.002(6) -0.005(5)
C1 0.061(8) 0.040(7) 0.048(8) 0.006(6) -0.003(6) -0.003(6)
C10 0.129(13) 0.041(7) 0.040(8) -0.009(6) -0.006(8) -0.013(8)
C47 0.134(14) 0.053(9) 0.051(9) 0.007(7) 0.021(9) 0.020(9)
C41 0.128(14) 0.036(8) 0.101(14) -0.022(9) 0.027(11) -0.012(8)
C71 0.061(8) 0.047(7) 0.073(10) -0.020(7) 0.003(7) 0.000(6)
C87 0.065(9) 0.053(8) 0.097(13) 0.011(8) -0.034(9) 0.001(7)
C88 0.063(9) 0.095(12) 0.090(13) 0.015(10) -0.041(9) -0.012(9)
C23 0.141(15) 0.033(7) 0.076(11) -0.003(7) -0.039(10) -0.003(8)
C96 0.113(13) 0.070(10) 0.079(12) 0.006(9) -0.025(10) -0.011(9)
C84 0.18(2) 0.109(16) 0.061(12) 0.023(11) -0.002(12) 0.017(15)
C34 0.127(15) 0.054(9) 0.097(13) -0.006(9) -0.073(12) 0.005(9)
C35 0.145(19) 0.104(15) 0.16(2) -0.017(15) -0.081(18) -0.065(14)
O1W 0.26(3) 0.34(3) 0.123(18) -0.070(19) -0.051(17) 0.18(3)
O2W 0.25(3) 0.22(3) 0.32(3) -0.11(3) -0.17(3) 0.10(2)
C11 0.133(15) 0.073(11) 0.062(11) -0.008(8) -0.015(10) 0.012(10)
C48 0.105(15) 0.127(18) 0.113(18) -0.006(14) 0.027(12) 0.021(13)
C42 0.117(13) 0.037(7) 0.086(12) -0.003(8) 0.021(10) 0.015(8)
O3W 0.14(2) 0.49(5) 0.21(3) 0.04(3) -0.002(18) 0.00(3)
C12 0.178(13) 0.147(13) 0.149(13) -0.008(9) -0.012(9) -0.059(9)
C24 0.124(17) 0.108(16) 0.17(2) 0.044(16) -0.060(17) -0.046(14)
S5 0.097(3) 0.129(4) 0.113(4) 0.013(3) -0.046(3) -0.042(3)
C60 0.168(16) 0.094(10) 0.073(12) -0.044(10) 0.045(11) -0.067(6)
C36 0.176(13) 0.151(13) 0.135(13) -0.007(9) -0.011(9) -0.018(9)

loop_
_atom_type_symbol
_atom_type_description
_atom_type_scat_dispersion_real
_atom_type_scat_dispersion_imag
_atom_type_scat_source
C C 0.0033 0.0016 'International Tables Vol C Tables 4.2.6.8 and 6.1.1.4'
H H 0.0000 0.0000 'International Tables Vol C Tables 4.2.6.8 and 6.1.1.4'
N N 0.0061 0.0033 'International Tables Vol C Tables 4.2.6.8 and 6.1.1.4'
O O 0.0106 0.0060 'International Tables Vol C Tables 4.2.6.8 and 6.1.1.4'
S S 0.1246 0.1234 'International Tables Vol C Tables 4.2.6.8 and 6.1.1.4'
Cl Cl 0.1484 0.1585 'International Tables Vol C Tables 4.2.6.8 and 6.1.1.4'
Cu Cu 0.3201 1.2651 'International Tables Vol C Tables 4.2.6.8 and 6.1.1.4'
Br Br -0.2901 2.4595 'International Tables Vol C Tables 4.2.6.8 and 6.1.1.4'

loop_
_geom_angle_atom_site_label_1
_geom_angle_atom_site_label_2
_geom_angle_atom_site_label_3
_geom_angle
_geom_angle_site_symmetry_1
_geom_angle_site_symmetry_3
_geom_angle_publ_flag
O12 Cu5 O10 89.3(3) . . ?
O12 Cu5 N5 169.3(3) . . ?
O9 Cu5 O12 93.7(3) . . ?
O9 Cu5 O10 176.3(3) . . ?
O9 Cu5 N5 93.1(3) . . ?
N5 Cu5 O10 84.1(3) . . ?
O14 Cu7 O10 87.7(3) . . ?
O14 Cu7 N7 82.3(3) . . ?
O13 Cu7 O14 176.1(3) . . ?
O13 Cu7 O10 96.1(3) . . ?
O13 Cu7 N7 93.8(4) . . ?
N7 Cu7 O10 170.0(4) . . ?
O16 Cu8 O14 87.5(3) . . ?
O16 Cu8 N8 84.5(3) . . ?
O15 Cu8 O16 178.4(3) . . ?
O15 Cu8 O14 94.0(3) . . ?
O15 Cu8 N8 94.2(3) . . ?
N8 Cu8 O14 167.0(3) . . ?
O12 Cu6 O16 87.7(3) . . ?
O12 Cu6 N6 83.1(3) . . ?
O11 Cu6 O12 172.9(3) . . ?
O11 Cu6 O16 96.5(3) . . ?
O11 Cu6 N6 94.2(4) . . ?
N6 Cu6 O16 163.3(3) . . ?
O8 Cu2 O4 88.2(3) . . ?
O8 Cu2 N2 168.1(4) . . ?
O4 Cu2 N2 84.6(3) . . ?
O3 Cu2 O8 94.2(3) . . ?
O3 Cu2 O4 177.4(3) . . ?
O3 Cu2 N2 92.8(4) . . ?
O2 Cu3 O5 94.2(4) . . ?
O2 Cu3 O6 89.8(4) . . ?
O2 Cu3 N3 166.2(4) . . ?
O5 Cu3 O6 175.3(3) . . ?
O5 Cu3 N3 93.5(4) . . ?
N3 Cu3 O6 83.2(4) . . ?
O2 Cu1 O4 87.6(3) . . ?
O2 Cu1 N1 83.9(4) . . ?
O1 Cu1 O2 174.1(4) . . ?
O1 Cu1 O4 96.0(3) . . ?
O1 Cu1 N1 93.3(4) . . ?
N1 Cu1 O4 167.6(4) . . ?
O6 Cu4 O8 90.2(3) . . ?
N4 Cu4 O8 82.3(4) . . ?
N4 Cu4 O6 172.1(4) . . ?
O7 Cu4 O8 176.2(4) . . ?
O7 Cu4 O6 93.6(4) . . ?
O7 Cu4 N4 94.0(4) . . ?
C72 S6 C71 101.2(7) . . ?
C84 S7 C83 99.4(8) . . ?
C95 S8 C96 99.6(7) . . ?
C23 S2 C24 100.4(9) . . ?
C48 S4 C47 100.2(9) . . ?
C35 S3 C36 102.2(13) . . ?
Cu5 O12 Cu6 109.8(3) . . ?
C68 O12 Cu5 121.9(6) . . ?
C68 O12 Cu6 106.7(6) . . ?
C12 S1 C11 93.9(11) . . ?
Cu8 O16 Cu6 110.0(3) . . ?
C92 O16 Cu8 110.4(6) . . ?
C92 O16 Cu6 122.8(6) . . ?
Cu7 O14 Cu8 108.1(4) . . ?
C80 O14 Cu7 110.4(6) . . ?
C80 O14 Cu8 116.5(6) . . ?
C66 O11 Cu6 125.7(7) . . ?
C78 O13 Cu7 126.4(8) . . ?
C86 O15 Cu8 127.1(7) . . ?
C54 O9 Cu5 127.6(7) . . ?
Cu7 O10 Cu5 122.0(4) . . ?
C56 O10 Cu5 110.2(6) . . ?
C56 O10 Cu7 118.5(6) . . ?
Cu2 O8 Cu4 118.2(4) . . ?
C44 O8 Cu2 120.0(7) . . ?
C44 O8 Cu4 108.3(7) . . ?
Cu3 O2 Cu1 116.3(4) . . ?
C8 O2 Cu3 123.4(7) . . ?
C8 O2 Cu1 109.1(7) . . ?
C91 N8 Cu8 124.4(7) . . ?
C91 N8 C93 123.5(8) . . ?
C93 N8 Cu8 111.9(6) . . ?
C26 O5 Cu3 126.0(8) . . ?
C81 N7 Cu7 115.9(6) . . ?
C79 N7 Cu7 124.8(8) . . ?
C79 N7 C81 119.2(9) . . ?
Cu3 O6 Cu4 117.0(4) . . ?
C32 O6 Cu3 108.2(7) . . ?
C32 O6 Cu4 118.4(7) . . ?
C55 N5 Cu5 125.5(7) . . ?
C55 N5 C57 121.0(9) . . ?
C57 N5 Cu5 113.4(7) . . ?
Cu2 O4 Cu1 108.2(3) . . ?
C20 O4 Cu2 109.0(7) . . ?
C20 O4 Cu1 122.4(7) . . ?
C67 N6 Cu6 124.3(8) . . ?
C67 N6 C69 121.2(9) . . ?
C69 N6 Cu6 114.1(7) . . ?
C19 N2 Cu2 127.1(8) . . ?
C19 N2 C21 120.2(10) . . ?
C21 N2 Cu2 112.5(7) . . ?
C14 O3 Cu2 127.7(7) . . ?
C2 O1 Cu1 127.0(8) . . ?
N2 C19 H19 118.1 . . ?
N2 C19 C13 123.9(10) . . ?
C13 C19 H19 118.1 . . ?
C31 N3 Cu3 125.3(8) . . ?
C31 N3 C33 120.6(9) . . ?
C33 N3 Cu3 114.0(7) . . ?
O5 C26 C25 126.3(10) . . ?
O5 C26 C27 120.1(11) . . ?
C27 C26 C25 113.6(11) . . ?
C55 C49 C50 116.6(10) . . ?
C54 C49 C55 124.7(10) . . ?
C54 C49 C50 118.7(9) . . ?
C43 N4 Cu4 123.9(9) . . ?
C43 N4 C45 121.7(10) . . ?
C45 N4 Cu4 114.4(6) . . ?
O14 C80 H80A 110.3 . . ?
O14 C80 H80B 110.3 . . ?
O14 C80 C81 107.1(8) . . ?
H80A C80 H80B 108.6 . . ?
C81 C80 H80A 110.3 . . ?
C81 C80 H80B 110.3 . . ?
C53 C52 H52 119.9 . . ?
C51 C52 H52 119.9 . . ?
C51 C52 C53 120.2(10) . . ?
C38 O7 Cu4 128.5(10) . . ?
C66 C61 C67 122.4(10) . . ?
C62 C61 C67 117.0(10) . . ?
C62 C61 C66 120.6(11) . . ?
C52 C53 Br5 119.8(8) . . ?
C52 C53 C54 121.5(10) . . ?
C54 C53 Br5 118.7(8) . . ?
N4 C43 H43 116.2 . . ?
N4 C43 C37 127.6(12) . . ?
C37 C43 H43 116.2 . . ?
N7 C81 C80 106.5(9) . . ?
N7 C81 H81 109.2 . . ?
N7 C81 C82 110.1(9) . . ?
C80 C81 H81 109.2 . . ?
C80 C81 C82 112.7(9) . . ?
C82 C81 H81 109.2 . . ?
N2 C21 H21 109.9 . . ?
N2 C21 C22 110.9(11) . . ?
N2 C21 C20 106.4(9) . . ?
C22 C21 H21 109.9 . . ?
C20 C21 H21 109.9 . . ?
C20 C21 C22 109.8(11) . . ?
N5 C55 C49 125.5(10) . . ?
N5 C55 H55 117.3 . . ?
C49 C55 H55 117.3 . . ?
C9 N1 Cu1 111.7(7) . . ?
C7 N1 Cu1 126.1(9) . . ?
C7 N1 C9 122.2(10) . . ?
C76 C77 Br7 119.6(9) . . ?
C76 C77 C78 121.6(11) . . ?
C78 C77 Br7 118.8(7) . . ?
C74 C73 C79 117.0(10) . . ?
C78 C73 C74 119.8(10) . . ?
C78 C73 C79 123.2(9) . . ?
C66 C65 Br6 117.3(9) . . ?
C64 C65 Br6 118.9(9) . . ?
C64 C65 C66 123.7(11) . . ?
N6 C67 C61 124.7(10) . . ?
N6 C67 H67 117.6 . . ?
C61 C67 H67 117.6 . . ?
C77 C76 H76 120.8 . . ?
C77 C76 C75 118.4(12) . . ?
C75 C76 H76 120.8 . . ?
C73 C74 H74 118.3 . . ?
C75 C74 C73 123.4(11) . . ?
C75 C74 H74 118.3 . . ?
O2 C8 H8A 110.1 . . ?
O2 C8 H8B 110.1 . . ?
O2 C8 C9 107.8(8) . . ?
H8A C8 H8B 108.5 . . ?
C9 C8 H8A 110.1 . . ?
C9 C8 H8B 110.1 . . ?
O11 C66 C61 127.2(11) . . ?
O11 C66 C65 118.5(11) . . ?
C61 C66 C65 114.2(10) . . ?
O16 C92 H92A 110.5 . . ?
O16 C92 H92B 110.5 . . ?
O16 C92 C93 106.4(8) . . ?
H92A C92 H92B 108.6 . . ?
C93 C92 H92A 110.5 . . ?
C93 C92 H92B 110.5 . . ?
N6 C69 H69 110.5 . . ?
N6 C69 C70 111.4(9) . . ?
N6 C69 C68 103.6(8) . . ?
C70 C69 H69 110.5 . . ?
C70 C69 C68 110.1(9) . . ?
C68 C69 H69 110.5 . . ?
C85 C90 H90 120.8 . . ?
C89 C90 H90 120.8 . . ?
C89 C90 C85 118.3(12) . . ?
N3 C31 H31 116.3 . . ?
N3 C31 C25 127.4(10) . . ?
C25 C31 H31 116.3 . . ?
C16 C17 Cl2 119.1(10) . . ?
C16 C17 C18 122.1(12) . . ?
C18 C17 Cl2 118.8(9) . . ?
O13 C78 C77 118.1(10) . . ?
O13 C78 C73 125.3(10) . . ?
C73 C78 C77 116.5(9) . . ?
C61 C62 H62 118.4 . . ?
C63 C62 C61 123.1(12) . . ?
C63 C62 H62 118.4 . . ?
O9 C54 C49 122.0(9) . . ?
O9 C54 C53 120.0(10) . . ?
C53 C54 C49 117.9(9) . . ?
O15 C86 C85 124.9(10) . . ?
O15 C86 C87 121.6(11) . . ?
C87 C86 C85 113.4(12) . . ?
C17 C16 H16 120.9 . . ?
C17 C16 C15 118.3(12) . . ?
C15 C16 H16 120.9 . . ?
O10 C56 H56A 110.0 . . ?
O10 C56 H56B 110.0 . . ?
O10 C56 C57 108.3(8) . . ?
H56A C56 H56B 108.4 . . ?
C57 C56 H56A 110.0 . . ?
C57 C56 H56B 110.0 . . ?
C49 C50 H50 119.4 . . ?
C51 C50 C49 121.2(10) . . ?
C51 C50 H50 119.4 . . ?
C31 C25 C26 121.4(10) . . ?
C30 C25 C26 120.1(10) . . ?
C30 C25 C31 118.4(10) . . ?
C90 C85 C86 121.4(10) . . ?
C90 C85 C91 116.4(9) . . ?
C86 C85 C91 122.0(10) . . ?
C69 C70 H70A 108.7 . . ?
C69 C70 H70B 108.7 . . ?
H70A C70 H70B 107.6 . . ?
C71 C70 C69 114.0(9) . . ?
C71 C70 H70A 108.7 . . ?
C71 C70 H70B 108.7 . . ?
C5 C6 H6 119.7 . . ?
C5 C6 C1 120.6(13) . . ?
C1 C6 H6 119.7 . . ?
O3 C14 C13 124.9(10) . . ?
O3 C14 C15 121.6(10) . . ?
C13 C14 C15 113.5(11) . . ?
C25 C30 H30 118.7 . . ?
C29 C30 C25 122.6(12) . . ?
C29 C30 H30 118.7 . . ?
O6 C32 H32A 109.8 . . ?
O6 C32 H32B 109.8 . . ?
O6 C32 C33 109.5(10) . . ?
H32A C32 H32B 108.2 . . ?
C33 C32 H32A 109.8 . . ?
C33 C32 H32B 109.8 . . ?
C30 C29 Cl3 120.4(10) . . ?
C30 C29 C28 119.0(11) . . ?
C28 C29 Cl3 120.5(9) . . ?
O7 C38 C37 122.5(13) . . ?
O7 C38 C39 120.8(13) . . ?
C39 C38 C37 116.7(10) . . ?
H4WA O4W H4WB 104.5 . . ?
C52 C51 Cl5 119.4(8) . . ?
C50 C51 Cl5 120.2(9) . . ?
C50 C51 C52 120.4(10) . . ?
H94A C94 H94B 107.3 . . ?
C93 C94 H94A 108.1 . . ?
C93 C94 H94B 108.1 . . ?
C93 C94 C95 116.6(10) . . ?
C95 C94 H94A 108.1 . . ?
C95 C94 H94B 108.1 . . ?
N7 C79 C73 125.4(10) . . ?
N7 C79 H79 117.3 . . ?
C73 C79 H79 117.3 . . ?
N5 C57 C56 106.4(8) . . ?
N5 C57 H57 106.2 . . ?
N5 C57 C58 117.6(10) . . ?
C56 C57 H57 106.2 . . ?
C58 C57 C56 113.5(9) . . ?
C58 C57 H57 106.2 . . ?
N8 C91 C85 126.7(9) . . ?
N8 C91 H91 116.7 . . ?
C85 C91 H91 116.7 . . ?
C65 C64 H64 119.7 . . ?
C65 C64 C63 120.7(12) . . ?
C63 C64 H64 119.7 . . ?
C26 C27 Br3 118.1(10) . . ?
C26 C27 C28 125.4(12) . . ?
C28 C27 Br3 116.5(10) . . ?
N8 C93 C92 105.4(8) . . ?
N8 C93 C94 116.6(9) . . ?
N8 C93 H93 107.9 . . ?
C92 C93 H93 107.9 . . ?
C94 C93 C92 110.7(9) . . ?
C94 C93 H93 107.9 . . ?
O1 C2 C3 119.8(13) . . ?
O1 C2 C1 124.8(12) . . ?
C3 C2 C1 115.4(12) . . ?
H59A C59 H59B 107.5 . . ?
C58 C59 H59A 108.5 . . ?
C58 C59 H59B 108.5 . . ?
C58 C59 S5 115.0(12) . . ?
S5 C59 H59A 108.5 . . ?
S5 C59 H59B 108.5 . . ?
C81 C82 H82A 108.6 . . ?
C81 C82 H82B 108.6 . . ?
H82A C82 H82B 107.6 . . ?
C83 C82 C81 114.6(10) . . ?
C83 C82 H82A 108.6 . . ?
C83 C82 H82B 108.6 . . ?
C76 C75 Cl7 118.0(10) . . ?
C74 C75 Cl7 121.8(10) . . ?
C74 C75 C76 120.1(11) . . ?
C14 C13 C19 123.1(11) . . ?
C14 C13 C18 122.4(11) . . ?
C18 C13 C19 114.5(10) . . ?
C21 C22 H22A 109.4 . . ?
C21 C22 H22B 109.4 . . ?
H22A C22 H22B 108.0 . . ?
C23 C22 C21 111.3(11) . . ?
C23 C22 H22A 109.4 . . ?
C23 C22 H22B 109.4 . . ?
C16 C15 Br2 117.9(10) . . ?
C16 C15 C14 124.9(12) . . ?
C14 C15 Br2 117.1(9) . . ?
N1 C9 C8 104.0(8) . . ?
N1 C9 H9 108.3 . . ?
N1 C9 C10 115.2(11) . . ?
C8 C9 H9 108.3 . . ?
C10 C9 C8 112.6(9) . . ?
C10 C9 H9 108.3 . . ?
N3 C33 C32 104.4(9) . . ?
N3 C33 H33 108.8 . . ?
C32 C33 H33 108.8 . . ?
C34 C33 N3 112.5(10) . . ?
C34 C33 C32 113.3(11) . . ?
C34 C33 H33 108.8 . . ?
O12 C68 C69 108.9(9) . . ?
O12 C68 H68A 109.9 . . ?
O12 C68 H68B 109.9 . . ?
C69 C68 H68A 109.9 . . ?
C69 C68 H68B 109.9 . . ?
H68A C68 H68B 108.3 . . ?
C57 C58 C59 115.2(11) . . ?
C57 C58 H58A 108.5 . . ?
C57 C58 H58B 108.5 . . ?
C59 C58 H58A 108.5 . . ?
C59 C58 H58B 108.5 . . ?
H58A C58 H58B 107.5 . . ?
N4 C45 H45 108.5 . . ?
N4 C45 C44 105.0(10) . . ?
N4 C45 C46 116.0(10) . . ?
C44 C45 H45 108.5 . . ?
C44 C45 C46 110.1(11) . . ?
C46 C45 H45 108.5 . . ?
C5 C4 H4 120.3 . . ?
C3 C4 H4 120.3 . . ?
C3 C4 C5 119.5(13) . . ?
O4 C20 C21 109.1(10) . . ?
O4 C20 H20A 109.9 . . ?
O4 C20 H20B 109.9 . . ?
C21 C20 H20A 109.9 . . ?
C21 C20 H20B 109.9 . . ?
H20A C20 H20B 108.3 . . ?
S8 C95 H95A 108.0 . . ?
S8 C95 H95B 108.0 . . ?
C94 C95 S8 117.1(9) . . ?
C94 C95 H95A 108.0 . . ?
C94 C95 H95B 108.0 . . ?
H95A C95 H95B 107.3 . . ?
C6 C5 Cl1 120.7(12) . . ?
C6 C5 C4 120.1(13) . . ?
C4 C5 Cl1 119.3(11) . . ?
N1 C7 H7 117.7 . . ?
N1 C7 C1 124.7(12) . . ?
C1 C7 H7 117.7 . . ?
O8 C44 C45 110.8(10) . . ?
O8 C44 H44A 109.5 . . ?
O8 C44 H44B 109.5 . . ?
C45 C44 H44A 109.5 . . ?
C45 C44 H44B 109.5 . . ?
H44A C44 H44B 108.1 . . ?
C17 C18 C13 118.5(11) . . ?
C17 C18 H18 120.7 . . ?
C13 C18 H18 120.7 . . ?
C29 C28 C27 119.3(12) . . ?
C29 C28 H28 120.4 . . ?
C27 C28 H28 120.4 . . ?
C2 C3 Br1 116.6(11) . . ?
C4 C3 Br1 119.2(12) . . ?
C4 C3 C2 124.2(14) . . ?
C39 C40 H40 119.9 . . ?
C41 C40 H40 119.9 . . ?
C41 C40 C39 120.1(14) . . ?
C45 C46 H46A 107.5 . . ?
C45 C46 H46B 107.5 . . ?
H46A C46 H46B 107.0 . . ?
C47 C46 C45 119.4(12) . . ?
C47 C46 H46A 107.5 . . ?
C47 C46 H46B 107.5 . . ?
S6 C72 H72A 109.5 . . ?
S6 C72 H72B 109.5 . . ?
S6 C72 H72C 109.5 . . ?
H72A C72 H72B 109.5 . . ?
H72A C72 H72C 109.5 . . ?
H72B C72 H72C 109.5 . . ?
C62 C63 Cl6 121.7(10) . . ?
C62 C63 C64 117.5(12) . . ?
C64 C63 Cl6 120.9(11) . . ?
C43 C37 C38 122.8(11) . . ?
C42 C37 C43 116.2(13) . . ?
C42 C37 C38 121.0(13) . . ?
C90 C89 Cl8 117.1(12) . . ?
C88 C89 Cl8 120.5(11) . . ?
C88 C89 C90 122.4(14) . . ?
S7 C83 H83A 109.2 . . ?
S7 C83 H83B 109.2 . . ?
C82 C83 S7 112.0(7) . . ?
C82 C83 H83A 109.2 . . ?
C82 C83 H83B 109.2 . . ?
H83A C83 H83B 107.9 . . ?
C38 C39 Br4 119.0(9) . . ?
C38 C39 C40 123.7(13) . . ?
C40 C39 Br4 117.3(11) . . ?
C6 C1 C7 116.5(12) . . ?
C2 C1 C6 120.2(12) . . ?
C2 C1 C7 122.9(12) . . ?
C9 C10 H10A 108.9 . . ?
C9 C10 H10B 108.9 . . ?
H10A C10 H10B 107.7 . . ?
C11 C10 C9 113.6(13) . . ?
C11 C10 H10A 108.9 . . ?
C11 C10 H10B 108.9 . . ?
S4 C47 H47A 108.8 . . ?
S4 C47 H47B 108.8 . . ?
C46 C47 S4 113.7(10) . . ?
C46 C47 H47A 108.8 . . ?
C46 C47 H47B 108.8 . . ?
H47A C47 H47B 107.7 . . ?
C40 C41 Cl4 123.2(13) . . ?
C40 C41 C42 120.2(13) . . ?
C42 C41 Cl4 116.6(13) . . ?
S6 C71 H71A 108.5 . . ?
S6 C71 H71B 108.5 . . ?
C70 C71 S6 115.1(9) . . ?
C70 C71 H71A 108.5 . . ?
C70 C71 H71B 108.5 . . ?
H71A C71 H71B 107.5 . . ?
C86 C87 Br8 115.5(11) . . ?
C88 C87 Br8 118.0(11) . . ?
C88 C87 C86 125.9(14) . . ?
C89 C88 H88 120.9 . . ?
C87 C88 C89 118.2(13) . . ?
C87 C88 H88 120.9 . . ?
S2 C23 H23A 109.1 . . ?
S2 C23 H23B 109.1 . . ?
C22 C23 S2 112.3(11) . . ?
C22 C23 H23A 109.1 . . ?
C22 C23 H23B 109.1 . . ?
H23A C23 H23B 107.9 . . ?
S8 C96 H96A 109.5 . . ?
S8 C96 H96B 109.5 . . ?
S8 C96 H96C 109.5 . . ?
H96A C96 H96B 109.5 . . ?
H96A C96 H96C 109.5 . . ?
H96B C96 H96C 109.5 . . ?
S7 C84 H84A 109.5 . . ?
S7 C84 H84B 109.5 . . ?
S7 C84 H84C 109.5 . . ?
H84A C84 H84B 109.5 . . ?
H84A C84 H84C 109.5 . . ?
H84B C84 H84C 109.5 . . ?
C33 C34 H34A 109.8 . . ?
C33 C34 H34B 109.8 . . ?
C33 C34 C35 109.3(17) . . ?
H34A C34 H34B 108.3 . . ?
C35 C34 H34A 109.8 . . ?
C35 C34 H34B 109.8 . . ?
S3 C35 H35A 107.3 . . ?
S3 C35 H35B 107.3 . . ?
C34 C35 S3 120.0(18) . . ?
C34 C35 H35A 107.3 . . ?
C34 C35 H35B 107.3 . . ?
H35A C35 H35B 106.9 . . ?
H1WA O1W H1WB 104.5 . . ?
H2WA O2W H2WB 104.5 . . ?
S1 C11 H11A 107.4 . . ?
S1 C11 H11B 107.4 . . ?
C10 C11 S1 119.5(12) . . ?
C10 C11 H11A 107.4 . . ?
C10 C11 H11B 107.4 . . ?
H11A C11 H11B 107.0 . . ?
S4 C48 H48A 109.5 . . ?
S4 C48 H48B 109.5 . . ?
S4 C48 H48C 109.5 . . ?
H48A C48 H48B 109.5 . . ?
H48A C48 H48C 109.5 . . ?
H48B C48 H48C 109.5 . . ?
C37 C42 C41 118.1(14) . . ?
C37 C42 H42 121.0 . . ?
C41 C42 H42 121.0 . . ?
H3WA O3W H3WB 104.5 . . ?
S1 C12 H12A 109.5 . . ?
S1 C12 H12B 109.5 . . ?
S1 C12 H12C 109.5 . . ?
H12A C12 H12B 109.5 . . ?
H12A C12 H12C 109.5 . . ?
H12B C12 H12C 109.5 . . ?
S2 C24 H24A 109.5 . . ?
S2 C24 H24B 109.5 . . ?
S2 C24 H24C 109.5 . . ?
H24A C24 H24B 109.5 . . ?
H24A C24 H24C 109.5 . . ?
H24B C24 H24C 109.5 . . ?
C60 S5 C59 103.3(8) . . ?
S5 C60 H60A 109.5 . . ?
S5 C60 H60B 109.5 . . ?
S5 C60 H60C 109.5 . . ?
H60A C60 H60B 109.5 . . ?
H60A C60 H60C 109.5 . . ?
H60B C60 H60C 109.5 . . ?
S3 C36 H36A 109.5 . . ?
S3 C36 H36B 109.5 . . ?
S3 C36 H36C 109.5 . . ?
H36A C36 H36B 109.5 . . ?
H36A C36 H36C 109.5 . . ?
H36B C36 H36C 109.5 . . ?

loop_
_geom_bond_atom_site_label_1
_geom_bond_atom_site_label_2
_geom_bond_distance
_geom_bond_site_symmetry_2
_geom_bond_publ_flag
Br6 C65 1.899(12) . ?
Cu5 O12 1.918(7) . ?
Cu5 O9 1.905(7) . ?
Cu5 O10 1.958(7) . ?
Cu5 N5 1.937(8) . ?
Cu7 O14 1.924(7) . ?
Cu7 O13 1.908(8) . ?
Cu7 O10 1.939(7) . ?
Cu7 N7 1.927(9) . ?
Cu8 O16 1.927(7) . ?
Cu8 O14 1.959(7) . ?
Cu8 O15 1.897(8) . ?
Cu8 N8 1.943(8) . ?
Cu6 O12 1.947(8) . ?
Cu6 O16 1.957(7) . ?
Cu6 O11 1.905(8) . ?
Cu6 N6 1.957(9) . ?
Br7 C77 1.863(13) . ?
Cu2 O8 1.915(7) . ?
Cu2 O4 1.931(8) . ?
Cu2 N2 1.944(9) . ?
Cu2 O3 1.911(9) . ?
Cu3 O2 1.908(8) . ?
Cu3 O5 1.931(9) . ?
Cu3 O6 1.959(8) . ?
Cu3 N3 1.944(9) . ?
Br5 C53 1.875(11) . ?
Cu1 O2 1.918(10) . ?
Cu1 O4 1.986(8) . ?
Cu1 O1 1.894(10) . ?
Cu1 N1 1.962(9) . ?
Cu4 O8 1.963(8) . ?
Cu4 O6 1.960(8) . ?
Cu4 N4 1.957(9) . ?
Cu4 O7 1.918(10) . ?
Br4 C39 1.870(12) . ?
Br1 C3 1.909(14) . ?
Br2 C15 1.896(13) . ?
Br3 C27 1.921(12) . ?
Br8 C87 1.888(15) . ?
Cl5 C51 1.739(11) . ?
Cl2 C17 1.753(12) . ?
Cl7 C75 1.727(11) . ?
Cl3 C29 1.743(12) . ?
S6 C72 1.753(19) . ?
S6 C71 1.810(12) . ?
S7 C83 1.810(11) . ?
S7 C84 1.75(2) . ?
Cl6 C63 1.726(14) . ?
S8 C95 1.779(16) . ?
S8 C96 1.800(16) . ?
S2 C23 1.820(17) . ?
S2 C24 1.831(19) . ?
Cl1 C5 1.710(14) . ?
S4 C47 1.843(18) . ?
S4 C48 1.81(2) . ?
Cl8 C89 1.781(16) . ?
S3 C35 1.753(19) . ?
S3 C36 1.791(10) . ?
O12 C68 1.403(12) . ?
S1 C11 1.879(19) . ?
S1 C12 1.707(17) . ?
O16 C92 1.4197(10) . ?
O14 C80 1.450(12) . ?
O11 C66 1.267(13) . ?
Cl4 C41 1.716(15) . ?
O13 C78 1.306(12) . ?
O15 C86 1.269(15) . ?
O9 C54 1.323(12) . ?
O10 C56 1.4200(10) . ?
O8 C44 1.402(15) . ?
O2 C8 1.4201(10) . ?
N8 C91 1.254(13) . ?
N8 C93 1.483(12) . ?
O5 C26 1.292(14) . ?
N7 C81 1.464(15) . ?
N7 C79 1.321(13) . ?
O6 C32 1.410(15) . ?
N5 C55 1.273(13) . ?
N5 C57 1.455(13) . ?
O4 C20 1.4198(10) . ?
N6 C67 1.294(14) . ?
N6 C69 1.455(14) . ?
N2 C19 1.270(14) . ?
N2 C21 1.465(15) . ?
O3 C14 1.284(14) . ?
O1 C2 1.306(15) . ?
C19 H19 0.9300 . ?
C19 C13 1.458(17) . ?
N3 C31 1.278(13) . ?
N3 C33 1.503(15) . ?
C26 C25 1.425(15) . ?
C26 C27 1.377(17) . ?
C49 C55 1.429(15) . ?
C49 C54 1.410(15) . ?
C49 C50 1.431(15) . ?
N4 C43 1.293(15) . ?
N4 C45 1.469(15) . ?
C80 H80A 0.9700 . ?
C80 H80B 0.9700 . ?
C80 C81 1.525(14) . ?
C52 H52 0.9300 . ?
C52 C53 1.380(15) . ?
C52 C51 1.377(15) . ?
O7 C38 1.290(14) . ?
C61 C67 1.436(17) . ?
C61 C66 1.415(16) . ?
C61 C62 1.393(16) . ?
C53 C54 1.409(15) . ?
C43 H43 0.9300 . ?
C43 C37 1.417(19) . ?
C81 H81 0.9800 . ?
C81 C82 1.546(15) . ?
C21 H21 0.9800 . ?
C21 C22 1.539(18) . ?
C21 C20 1.517(17) . ?
C55 H55 0.9300 . ?
N1 C9 1.500(14) . ?
N1 C7 1.265(15) . ?
C77 C76 1.391(15) . ?
C77 C78 1.440(16) . ?
C73 C74 1.401(14) . ?
C73 C78 1.400(15) . ?
C73 C79 1.418(15) . ?
C65 C66 1.445(16) . ?
C65 C64 1.350(17) . ?
C67 H67 0.9300 . ?
C76 H76 0.9300 . ?
C76 C75 1.418(18) . ?
C74 H74 0.9300 . ?
C74 C75 1.309(17) . ?
C8 H8A 0.9700 . ?
C8 H8B 0.9700 . ?
C8 C9 1.512(15) . ?
C92 H92A 0.9700 . ?
C92 H92B 0.9700 . ?
C92 C93 1.548(15) . ?
C69 H69 0.9800 . ?
C69 C70 1.524(15) . ?
C69 C68 1.538(14) . ?
C90 H90 0.9300 . ?
C90 C85 1.420(16) . ?
C90 C89 1.377(17) . ?
C31 H31 0.9300 . ?
C31 C25 1.422(15) . ?
C17 C16 1.360(17) . ?
C17 C18 1.365(16) . ?
C62 H62 0.9300 . ?
C62 C63 1.377(18) . ?
C86 C85 1.431(16) . ?
C86 C87 1.423(18) . ?
C16 H16 0.9300 . ?
C16 C15 1.378(18) . ?
C56 H56A 0.9700 . ?
C56 H56B 0.9700 . ?
C56 C57 1.539(14) . ?
C50 H50 0.9300 . ?
C50 C51 1.354(15) . ?
C25 C30 1.404(16) . ?
C85 C91 1.441(15) . ?
C70 H70A 0.9700 . ?
C70 H70B 0.9700 . ?
C70 C71 1.458(16) . ?
C6 H6 0.9300 . ?
C6 C5 1.349(19) . ?
C6 C1 1.435(17) . ?
C14 C13 1.409(16) . ?
C14 C15 1.415(17) . ?
C30 H30 0.9300 . ?
C30 C29 1.342(16) . ?
C32 H32A 0.9700 . ?
C32 H32B 0.9700 . ?
C32 C33 1.523(15) . ?
C29 C28 1.355(18) . ?
C38 C37 1.473(18) . ?
C38 C39 1.365(18) . ?
O4W H4WA 0.8499 . ?
O4W H4WB 0.8503 . ?
C94 H94A 0.9700 . ?
C94 H94B 0.9700 . ?
C94 C93 1.526(14) . ?
C94 C95 1.566(16) . ?
C79 H79 0.9300 . ?
C57 H57 0.9800 . ?
C57 C58 1.493(16) . ?
C91 H91 0.9300 . ?
C64 H64 0.9300 . ?
C64 C63 1.397(18) . ?
C27 C28 1.383(19) . ?
C93 H93 0.9800 . ?
C2 C3 1.412(19) . ?
C2 C1 1.414(19) . ?
C59 H59A 0.9700 . ?
C59 H59B 0.9700 . ?
C59 C58 1.566(18) . ?
C59 S5 1.828(19) . ?
C82 H82A 0.9700 . ?
C82 H82B 0.9700 . ?
C82 C83 1.508(16) . ?
C13 C18 1.425(16) . ?
C22 H22A 0.9700 . ?
C22 H22B 0.9700 . ?
C22 C23 1.500(17) . ?
C9 H9 0.9800 . ?
C9 C10 1.505(16) . ?
C33 H33 0.9800 . ?
C33 C34 1.47(2) . ?
C68 H68A 0.9700 . ?
C68 H68B 0.9700 . ?
C58 H58A 0.9700 . ?
C58 H58B 0.9700 . ?
C45 H45 0.9800 . ?
C45 C44 1.489(15) . ?
C45 C46 1.553(16) . ?
C4 H4 0.9300 . ?
C4 C5 1.40(2) . ?
C4 C3 1.35(2) . ?
C20 H20A 0.9700 . ?
C20 H20B 0.9700 . ?
C95 H95A 0.9700 . ?
C95 H95B 0.9700 . ?
C7 H7 0.9300 . ?
C7 C1 1.449(18) . ?
C44 H44A 0.9700 . ?
C44 H44B 0.9700 . ?
C18 H18 0.9300 . ?
C28 H28 0.9300 . ?
C40 H40 0.9300 . ?
C40 C39 1.411(16) . ?
C40 C41 1.33(2) . ?
C46 H46A 0.9700 . ?
C46 H46B 0.9700 . ?
C46 C47 1.493(19) . ?
C72 H72A 0.9600 . ?
C72 H72B 0.9600 . ?
C72 H72C 0.9600 . ?
C37 C42 1.378(17) . ?
C89 C88 1.37(2) . ?
C83 H83A 0.9700 . ?
C83 H83B 0.9700 . ?
C10 H10A 0.9700 . ?
C10 H10B 0.9700 . ?
C10 C11 1.49(2) . ?
C47 H47A 0.9700 . ?
C47 H47B 0.9700 . ?
C41 C42 1.50(2) . ?
C71 H71A 0.9700 . ?
C71 H71B 0.9700 . ?
C87 C88 1.33(2) . ?
C88 H88 0.9300 . ?
C23 H23A 0.9700 . ?
C23 H23B 0.9700 . ?
C96 H96A 0.9600 . ?
C96 H96B 0.9600 . ?
C96 H96C 0.9600 . ?
C84 H84A 0.9600 . ?
C84 H84B 0.9600 . ?
C84 H84C 0.9600 . ?
C34 H34A 0.9700 . ?
C34 H34B 0.9700 . ?
C34 C35 1.52(2) . ?
C35 H35A 0.9700 . ?
C35 H35B 0.9700 . ?
O1W H1WA 0.8500 . ?
O1W H1WB 0.8499 . ?
O2W H2WA 0.8501 . ?
O2W H2WB 0.8504 . ?
C11 H11A 0.9700 . ?
C11 H11B 0.9700 . ?
C48 H48A 0.9600 . ?
C48 H48B 0.9600 . ?
C48 H48C 0.9600 . ?
C42 H42 0.9300 . ?
O3W H3WA 0.8501 . ?
O3W H3WB 0.8498 . ?
C12 H12A 0.9600 . ?
C12 H12B 0.9600 . ?
C12 H12C 0.9600 . ?
C24 H24A 0.9600 . ?
C24 H24B 0.9600 . ?
C24 H24C 0.9600 . ?
S5 C60 1.779(9) . ?
C60 H60A 0.9600 . ?
C60 H60B 0.9600 . ?
C60 H60C 0.9600 . ?
C36 H36A 0.9600 . ?
C36 H36B 0.9600 . ?
C36 H36C 0.9600 . ?

loop_
_geom_hbond_atom_site_label_D
_geom_hbond_atom_site_label_H
_geom_hbond_atom_site_label_A
_geom_hbond_distance_DH
_geom_hbond_distance_HA
_geom_hbond_distance_DA
_geom_hbond_angle_DHA
_geom_hbond_site_symmetry_A
C80 H80A O15 0.97 2.49 3.038(14) 115.5 .
C8 H8A Cl5 0.97 2.74 3.563(12) 143.6 .
C8 H8A S1 0.97 2.98 3.588(12) 121.5 .
C92 H92A O2W 0.97 2.55 3.23(3) 126.9 1_655
C90 H90 S7 0.93 3.00 3.816(12) 147.9 1_545
C56 H56A O3W 0.97 2.58 3.29(4) 129.5 .
C94 H94B Cl2 0.97 2.88 3.757(13) 150.9 1_554
C64 H64 Br1 0.93 3.10 3.892(12) 144.6 1_664
C93 H93 S8 0.98 2.65 3.176(11) 114.0 .
C45 H45 S4 0.98 2.90 3.377(13) 110.9 .
C20 H20B O1W 0.97 2.61 3.22(3) 121.0 .
C46 H46B Br6 0.97 3.09 3.732(12) 124.8 1_546
C83 H83A Br6 0.97 3.14 4.008(11) 149.9 .
C10 H10A S2 0.97 2.95 3.905(14) 168.4 1_545
C71 H71A S8 0.97 2.94 3.669(16) 133.1 1_565
C42 H42 S3 0.93 2.78 3.661(17) 159.5 1_545
C60 H60B Cl6 0.96 2.68 3.627(17) 170.2 1_445
